data_7006406
loop_
_publ_author_name
'Elha\"ik, J\'er\^ome'
'Kilner, Colin A.'
'Halcrow, Malcolm A.'

_publ_section_title
;
 Structural diversity in iron(II) complexes of
 2,6-di(pyrazol-1-yl)pyridine and 2,6-di(3-methylpyrazol-1-yl)pyridine.
;
_journal_issue 6
_journal_name_full 'Dalton transactions (Cambridge, England : 2003)'
_journal_page_first 823
_journal_page_last 830
_journal_paper_doi 10.1039/b510370c
_journal_year 2006
_chemical_formula_moiety '[C22 H18 Fe N10], I0.5, [I3]1.5'
_chemical_formula_sum 'C22 H18 Fe I5 N10'
_chemical_formula_weight 1112.81
_chemical_name_systematic
;
Bis[2,6-di(pyrazol-1-yl)pyridine]iron(II) hemiiodide sesqui(triiodide)
;
_space_group_IT_number 13
_symmetry_cell_setting monoclinic
_symmetry_space_group_name_Hall '-P 2yc'
_symmetry_space_group_name_H-M 'P 1 2/c 1'
_atom_sites_solution_hydrogens geom
_atom_sites_solution_primary direct
_atom_sites_solution_secondary difmap
_audit_creation_method SHELXL-97
_cell_angle_alpha 90.00
_cell_angle_beta 104.3473(8)
_cell_angle_gamma 90.00
_cell_formula_units_Z 4
_cell_length_a 15.9084(3)
_cell_length_b 13.6094(3)
_cell_length_c 15.1155(2)
_cell_measurement_reflns_used 41942
_cell_measurement_temperature 150(2)
_cell_measurement_theta_max 27.48
_cell_measurement_theta_min 2.64
_cell_volume 3170.50(10)
_computing_cell_refinement 'DENZO-SMN (Otwinowski & Minor, 1997)'
_computing_data_collection 'COLLECT (Nonius, 1999)'
_computing_data_reduction 'DENZO-SMN (Otwinowski & Minor, 1997)'
_computing_molecular_graphics 'ORTEX (McArdle, 1995)'
_computing_publication_material 'local program'
_computing_structure_refinement 'SHELXL-97 (Sheldrick, 1997)'
_computing_structure_solution 'SHELXS-97 (Sheldrick, 1990)'
_diffrn_ambient_temperature 150(2)
_diffrn_detector_area_resol_mean 9.091
_diffrn_measured_fraction_theta_full 0.996
_diffrn_measured_fraction_theta_max 0.996
_diffrn_measurement_device_type 'Nonius KappaCCD area detector diffractometer'
_diffrn_measurement_method '\w and \f scans'
_diffrn_radiation_monochromator graphite
_diffrn_radiation_source 'fine-focus sealed tube'
_diffrn_radiation_type MoK\a
_diffrn_radiation_wavelength 0.71073
_diffrn_reflns_av_R_equivalents 0.1542
_diffrn_reflns_av_sigmaI/netI 0.0768
_diffrn_reflns_limit_h_max 20
_diffrn_reflns_limit_h_min -20
_diffrn_reflns_limit_k_max 17
_diffrn_reflns_limit_k_min -17
_diffrn_reflns_limit_l_max 18
_diffrn_reflns_limit_l_min -19
_diffrn_reflns_number 41942
_diffrn_reflns_theta_full 27.48
_diffrn_reflns_theta_max 27.48
_diffrn_reflns_theta_min 2.64
_exptl_absorpt_coefficient_mu 5.375
_exptl_absorpt_correction_T_max 0.833
_exptl_absorpt_correction_T_min 0.159
_exptl_absorpt_correction_type multi-scan
_exptl_absorpt_process_details
;
Using multiple and symmetry-related data measurements via the program SORTAV
See R.H. Blessing, Acta Cryst (1995), A51, 33-38
;
_exptl_crystal_colour Orange-brown
_exptl_crystal_density_diffrn 2.331
_exptl_crystal_density_method 'not measured'
_exptl_crystal_description 'Rectangular prism'
_exptl_crystal_F_000 2044
_exptl_crystal_size_max 0.35
_exptl_crystal_size_mid 0.20
_exptl_crystal_size_min 0.13
_refine_diff_density_max 1.654
_refine_diff_density_min -2.338
_refine_diff_density_rms 0.302
_refine_ls_extinction_method none
_refine_ls_goodness_of_fit_ref 1.068
_refine_ls_hydrogen_treatment constr
_refine_ls_matrix_type full
_refine_ls_number_parameters 372
_refine_ls_number_reflns 7248
_refine_ls_number_restraints 3
_refine_ls_restrained_S_all 1.068
_refine_ls_R_factor_all 0.0709
_refine_ls_R_factor_gt 0.0489
_refine_ls_shift/su_max 0.001
_refine_ls_shift/su_mean 0.000
_refine_ls_structure_factor_coef Fsqd
_refine_ls_weighting_details 'calc w=1/[\s^2^(Fo^2^)+(0.0609P)^2^+1.8604P] where P=(Fo^2^+2Fc^2^)/3'
_refine_ls_weighting_scheme calc
_refine_ls_wR_factor_gt 0.1186
_refine_ls_wR_factor_ref 0.1327
_reflns_number_gt 5473
_reflns_number_total 7248
_reflns_threshold_expression >2sigma(I)
_cod_data_source_file b510370c.txt
_cod_data_source_block c:\datasets\leeds\mh139\mh139
_cod_depositor_comments
;
The following automatic conversions were performed:
'_symmetry_cell_setting' value 'Monoclinic' changed to 'monoclinic'
according to '/home/saulius/struct/CIF-dictionaries/cif_core.dic'
dictionary named 'cif_core.dic' version 2.4.1 from 2010-06-29.

Automatic conversion script
Id: cif_fix_enum 1527 2010-12-29 10:47:43Z saulius 
;
_cod_original_sg_symbol_H-M 'P 2/c'
_cod_database_code 7006406

loop_
_symmetry_equiv_pos_as_xyz
'x, y, z'
'-x, y, -z+1/2'
'-x, -y, -z'
'x, -y, z-1/2'

loop_
_atom_site_label
_atom_site_type_symbol
_atom_site_fract_x
_atom_site_fract_y
_atom_site_fract_z
_atom_site_U_iso_or_equiv
_atom_site_adp_type
_atom_site_occupancy
_atom_site_symmetry_multiplicity
_atom_site_calc_flag
_atom_site_refinement_flags
_atom_site_disorder_assembly
_atom_site_disorder_group
Fe1 Fe 0.75780(5) 0.85402(5) 0.61215(5) 0.03113(18) Uani 1 1 d . . .
N2 N 0.8128(3) 0.9785(3) 0.5606(3) 0.0299(9) Uani 1 1 d . . .
C3 C 0.8055(3) 1.0680(3) 0.5934(3) 0.0314(11) Uani 1 1 d . . .
C4 C 0.8375(4) 1.1515(4) 0.5616(4) 0.0385(12) Uani 1 1 d . . .
H4 H 0.8312 1.2147 0.5859 0.046 Uiso 1 1 calc R . .
C5 C 0.8793(4) 1.1383(4) 0.4921(4) 0.0425(14) Uani 1 1 d . . .
H5 H 0.9003 1.1941 0.4665 0.051 Uiso 1 1 calc R . .
C6 C 0.8911(3) 1.0461(4) 0.4591(4) 0.0382(12) Uani 1 1 d . . .
H6 H 0.9209 1.0371 0.4125 0.046 Uiso 1 1 calc R . .
C7 C 0.8574(3) 0.9671(4) 0.4974(3) 0.0313(11) Uani 1 1 d . . .
N8 N 0.7604(3) 1.0691(3) 0.6632(3) 0.0326(9) Uani 1 1 d . . .
N9 N 0.7383(3) 0.9801(3) 0.6938(3) 0.0352(10) Uani 1 1 d . . .
C10 C 0.7023(4) 1.0023(4) 0.7618(4) 0.0414(13) Uani 1 1 d . . .
H10 H 0.6802 0.9553 0.7968 0.050 Uiso 1 1 calc R . .
C11 C 0.7011(4) 1.1047(4) 0.7753(4) 0.0454(14) Uani 1 1 d . . .
H11 H 0.6790 1.1389 0.8194 0.054 Uiso 1 1 calc R . .
C12 C 0.7383(4) 1.1440(4) 0.7119(4) 0.0420(13) Uani 1 1 d . . .
H12 H 0.7473 1.2120 0.7031 0.050 Uiso 1 1 calc R . .
N13 N 0.8683(3) 0.8684(3) 0.4766(3) 0.0345(10) Uani 1 1 d . . .
N14 N 0.8416(3) 0.7989(3) 0.5286(3) 0.0364(10) Uani 1 1 d . . .
C15 C 0.8694(4) 0.7133(4) 0.5033(4) 0.0429(13) Uani 1 1 d . . .
H15 H 0.8609 0.6512 0.5285 0.051 Uiso 1 1 calc R . .
C16 C 0.9125(4) 0.7283(5) 0.4348(5) 0.0480(15) Uani 1 1 d . . .
H16 H 0.9374 0.6792 0.4045 0.058 Uiso 1 1 calc R . .
C17 C 0.9122(4) 0.8270(4) 0.4195(4) 0.0416(13) Uani 1 1 d . . .
H17 H 0.9376 0.8602 0.3773 0.050 Uiso 1 1 calc R . .
N18 N 0.6679(3) 0.7341(3) 0.6074(3) 0.0302(9) Uani 1 1 d . . .
C19 C 0.6897(4) 0.6576(4) 0.6635(4) 0.0340(11) Uani 1 1 d . . .
C20 C 0.6376(4) 0.5756(4) 0.6622(4) 0.0403(13) Uani 1 1 d . . .
H20 H 0.6546 0.5227 0.7038 0.048 Uiso 1 1 calc R . .
C21 C 0.5595(4) 0.5754(4) 0.5967(4) 0.0419(13) Uani 1 1 d . . .
H21 H 0.5220 0.5203 0.5925 0.050 Uiso 1 1 calc R . .
C22 C 0.5345(4) 0.6534(4) 0.5371(4) 0.0372(12) Uani 1 1 d . . .
H22 H 0.4811 0.6529 0.4919 0.045 Uiso 1 1 calc R . .
C23 C 0.5902(3) 0.7311(3) 0.5464(3) 0.0308(11) Uani 1 1 d . . .
N24 N 0.7722(3) 0.6692(3) 0.7255(3) 0.0333(9) Uani 1 1 d . . .
N25 N 0.8178(3) 0.7537(3) 0.7213(3) 0.0343(10) Uani 1 1 d . . .
C26 C 0.8908(4) 0.7428(4) 0.7860(4) 0.0394(12) Uani 1 1 d . . .
H26 H 0.9363 0.7898 0.7993 0.047 Uiso 1 1 calc R . .
C27 C 0.8922(4) 0.6534(4) 0.8322(4) 0.0424(13) Uani 1 1 d . . .
H27 H 0.9371 0.6291 0.8810 0.051 Uiso 1 1 calc R . .
C28 C 0.8153(4) 0.6083(4) 0.7923(4) 0.0388(12) Uani 1 1 d . . .
H28 H 0.7960 0.5463 0.8083 0.047 Uiso 1 1 calc R . .
N29 N 0.5733(3) 0.8171(3) 0.4930(3) 0.0332(9) Uani 1 1 d . . .
N30 N 0.6358(3) 0.8888(3) 0.5073(3) 0.0321(9) Uani 1 1 d . . .
C31 C 0.6017(4) 0.9611(4) 0.4512(4) 0.0407(13) Uani 1 1 d . . .
H31 H 0.6297 1.0219 0.4469 0.049 Uiso 1 1 calc R . .
C32 C 0.5180(4) 0.9359(4) 0.3985(4) 0.0425(13) Uani 1 1 d . . .
H32 H 0.4807 0.9743 0.3526 0.051 Uiso 1 1 calc R . .
C33 C 0.5026(4) 0.8451(4) 0.4277(4) 0.0383(12) Uani 1 1 d . . .
H33 H 0.4511 0.8077 0.4061 0.046 Uiso 1 1 calc R . .
I34 I 1.0000 0.99346(4) 0.7500 0.03579(14) Uani 1 2 d S . .
I35 I 0.34381(3) 0.76351(3) 0.60061(3) 0.04655(13) Uani 1 1 d . . .
I36 I 0.5000 0.77632(4) 0.7500 0.03889(15) Uani 1 2 d S . .
I37 I 0.32221(3) 0.62643(3) 0.13843(3) 0.05517(15) Uani 1 1 d . . .
I38 I 0.5000 0.63117(4) 0.2500 0.04252(15) Uani 1 2 d S . .
I39A I 0.1576(8) 0.5628(6) 0.3987(6) 0.073(3) Uani 0.50 1 d PD A 1
I40A I 0.0000 0.5700(8) 0.2500 0.058(4) Uani 0.50 2 d SPD . 1
I39B I 0.1698(17) 0.5648(15) 0.4174(12) 0.069(3) Uani 0.25 1 d PD . 2
I40B I 0.0195(16) 0.5704(6) 0.2592(12) 0.0452(17) Uani 0.25 1 d PD . 2
I41B I -0.1359(9) 0.5717(13) 0.1059(15) 0.066(2) Uani 0.25 1 d PD . 2

loop_
_atom_site_aniso_label
_atom_site_aniso_U_11
_atom_site_aniso_U_22
_atom_site_aniso_U_33
_atom_site_aniso_U_23
_atom_site_aniso_U_13
_atom_site_aniso_U_12
Fe1 0.0328(4) 0.0287(4) 0.0343(4) 0.0006(3) 0.0129(3) -0.0031(3)
N2 0.029(2) 0.032(2) 0.028(2) 0.0048(17) 0.0060(17) -0.0031(17)
C3 0.027(3) 0.031(3) 0.032(3) 0.003(2) 0.000(2) -0.002(2)
C4 0.036(3) 0.034(3) 0.042(3) 0.003(2) 0.001(2) -0.002(2)
C5 0.037(3) 0.041(3) 0.045(3) 0.014(2) 0.004(3) -0.011(2)
C6 0.030(3) 0.051(3) 0.035(3) 0.009(2) 0.010(2) -0.004(2)
C7 0.028(3) 0.038(3) 0.029(3) 0.003(2) 0.008(2) -0.002(2)
N8 0.032(2) 0.031(2) 0.033(2) -0.0006(17) 0.0056(19) 0.0010(18)
N9 0.038(3) 0.035(2) 0.034(2) 0.0003(18) 0.011(2) -0.0014(19)
C10 0.040(3) 0.050(3) 0.037(3) -0.004(2) 0.014(3) 0.000(3)
C11 0.045(3) 0.052(3) 0.040(3) -0.007(3) 0.012(3) 0.005(3)
C12 0.042(3) 0.037(3) 0.044(3) -0.005(2) 0.006(3) 0.004(2)
N13 0.028(2) 0.041(2) 0.033(2) -0.0009(19) 0.0060(18) -0.0032(19)
N14 0.040(3) 0.027(2) 0.045(3) -0.0004(19) 0.017(2) -0.0025(19)
C15 0.042(3) 0.042(3) 0.047(3) -0.007(3) 0.016(3) -0.001(2)
C16 0.040(3) 0.054(4) 0.053(4) -0.017(3) 0.017(3) -0.002(3)
C17 0.035(3) 0.054(3) 0.038(3) -0.007(3) 0.012(2) -0.001(3)
N18 0.033(2) 0.029(2) 0.031(2) -0.0028(17) 0.0111(19) -0.0031(17)
C19 0.037(3) 0.029(2) 0.036(3) -0.004(2) 0.009(2) 0.002(2)
C20 0.050(4) 0.029(3) 0.040(3) 0.001(2) 0.006(3) -0.004(2)
C21 0.045(3) 0.031(3) 0.049(3) -0.006(2) 0.009(3) -0.010(2)
C22 0.035(3) 0.039(3) 0.036(3) -0.004(2) 0.006(2) -0.006(2)
C23 0.035(3) 0.030(2) 0.028(3) -0.002(2) 0.009(2) -0.004(2)
N24 0.036(2) 0.028(2) 0.036(2) 0.0001(18) 0.0089(19) -0.0015(18)
N25 0.036(2) 0.034(2) 0.033(2) -0.0022(18) 0.010(2) -0.0077(19)
C26 0.035(3) 0.047(3) 0.035(3) -0.003(2) 0.006(2) 0.000(2)
C27 0.040(3) 0.047(3) 0.038(3) -0.001(2) 0.005(3) 0.008(3)
C28 0.042(3) 0.031(3) 0.042(3) 0.003(2) 0.007(3) 0.006(2)
N29 0.033(2) 0.032(2) 0.035(2) -0.0009(18) 0.0075(19) 0.0012(18)
N30 0.037(2) 0.029(2) 0.032(2) 0.0006(17) 0.0112(19) -0.0008(18)
C31 0.047(3) 0.036(3) 0.041(3) 0.008(2) 0.015(3) 0.003(2)
C32 0.038(3) 0.052(3) 0.036(3) 0.005(2) 0.007(3) 0.002(3)
C33 0.036(3) 0.042(3) 0.035(3) 0.002(2) 0.006(2) 0.001(2)
I34 0.0288(3) 0.0475(3) 0.0311(3) 0.000 0.0075(2) 0.000
I35 0.0377(2) 0.0525(2) 0.0462(3) 0.00783(17) 0.00421(18) 0.00282(17)
I36 0.0377(3) 0.0392(3) 0.0402(3) 0.000 0.0105(2) 0.000
I37 0.0511(3) 0.0565(3) 0.0566(3) 0.01566(19) 0.0108(2) -0.00066(19)
I38 0.0538(3) 0.0331(3) 0.0446(3) 0.000 0.0194(3) 0.000
I39A 0.102(7) 0.039(2) 0.078(5) -0.006(3) 0.023(5) 0.016(3)
I40A 0.070(10) 0.036(3) 0.085(6) 0.000 0.051(5) 0.000
I39B 0.114(7) 0.035(3) 0.053(3) -0.001(2) 0.011(3) 0.000(3)
I40B 0.067(6) 0.024(3) 0.059(4) 0.0020(10) 0.045(3) 0.0051(17)
I41B 0.067(3) 0.032(3) 0.098(5) 0.012(3) 0.017(3) -0.008(3)

loop_
_atom_type_symbol
_atom_type_description
_atom_type_scat_dispersion_real
_atom_type_scat_dispersion_imag
_atom_type_scat_source
C C 0.0033 0.0016 'International Tables Vol C Tables 4.2.6.8 and 6.1.1.4'
H H 0.0000 0.0000 'International Tables Vol C Tables 4.2.6.8 and 6.1.1.4'
Fe Fe 0.3463 0.8444 'International Tables Vol C Tables 4.2.6.8 and 6.1.1.4'
I I -0.4742 1.8119 'International Tables Vol C Tables 4.2.6.8 and 6.1.1.4'
N N 0.0061 0.0033 'International Tables Vol C Tables 4.2.6.8 and 6.1.1.4'

loop_
_geom_angle_atom_site_label_1
_geom_angle_atom_site_label_2
_geom_angle_atom_site_label_3
_geom_angle
_geom_angle_site_symmetry_1
_geom_angle_site_symmetry_3
_geom_angle_publ_flag
N2 Fe1 N18 155.97(16) . . ?
N2 Fe1 N25 129.20(16) . . ?
N18 Fe1 N25 73.31(16) . . ?
N2 Fe1 N9 73.22(16) . . ?
N18 Fe1 N9 115.31(16) . . ?
N25 Fe1 N9 99.32(16) . . ?
N2 Fe1 N14 72.45(16) . . ?
N18 Fe1 N14 102.44(16) . . ?
N25 Fe1 N14 90.41(17) . . ?
N9 Fe1 N14 142.24(17) . . ?
N2 Fe1 N30 86.29(16) . . ?
N18 Fe1 N30 71.62(16) . . ?
N25 Fe1 N30 144.51(16) . . ?
N9 Fe1 N30 90.82(16) . . ?
N14 Fe1 N30 102.14(17) . . ?
C3 N2 C7 119.1(4) . . ?
C3 N2 Fe1 120.5(3) . . ?
C7 N2 Fe1 120.4(3) . . ?
N2 C3 C4 123.4(5) . . ?
N2 C3 N8 113.3(4) . . ?
C4 C3 N8 123.4(5) . . ?
C3 C4 C5 116.4(5) . . ?
C6 C5 C4 121.7(5) . . ?
C5 C6 C7 116.8(5) . . ?
N2 C7 C6 122.4(5) . . ?
N2 C7 N13 113.0(4) . . ?
C6 C7 N13 124.6(5) . . ?
C12 N8 N9 111.0(4) . . ?
C12 N8 C3 131.4(4) . . ?
N9 N8 C3 117.5(4) . . ?
C10 N9 N8 104.9(4) . . ?
C10 N9 Fe1 139.9(4) . . ?
N8 N9 Fe1 114.8(3) . . ?
N9 C10 C11 111.0(5) . . ?
C12 C11 C10 105.4(5) . . ?
N8 C12 C11 107.8(5) . . ?
C17 N13 N14 111.1(4) . . ?
C17 N13 C7 130.6(5) . . ?
N14 N13 C7 117.6(4) . . ?
C15 N14 N13 105.6(5) . . ?
C15 N14 Fe1 139.3(4) . . ?
N13 N14 Fe1 114.6(3) . . ?
N14 C15 C16 110.1(5) . . ?
C17 C16 C15 106.8(5) . . ?
N13 C17 C16 106.4(5) . . ?
C19 N18 C23 117.4(4) . . ?
C19 N18 Fe1 120.3(3) . . ?
C23 N18 Fe1 122.3(3) . . ?
N18 C19 C20 124.0(5) . . ?
N18 C19 N24 112.6(4) . . ?
C20 C19 N24 123.4(5) . . ?
C21 C20 C19 116.1(5) . . ?
C20 C21 C22 121.6(5) . . ?
C23 C22 C21 117.0(5) . . ?
N18 C23 C22 123.8(5) . . ?
N18 C23 N29 112.2(4) . . ?
C22 C23 N29 123.9(5) . . ?
C28 N24 N25 111.9(5) . . ?
C28 N24 C19 129.7(5) . . ?
N25 N24 C19 118.4(4) . . ?
C26 N25 N24 104.4(4) . . ?
C26 N25 Fe1 140.3(4) . . ?
N24 N25 Fe1 115.2(3) . . ?
N25 C26 C27 111.6(5) . . ?
C28 C27 C26 105.5(5) . . ?
N24 C28 C27 106.7(5) . . ?
C33 N29 N30 110.7(4) . . ?
C33 N29 C23 131.0(5) . . ?
N30 N29 C23 118.2(4) . . ?
C31 N30 N29 105.1(4) . . ?
C31 N30 Fe1 139.4(4) . . ?
N29 N30 Fe1 115.4(3) . . ?
N30 C31 C32 111.1(5) . . ?
C33 C32 C31 105.1(5) . . ?
C32 C33 N29 108.0(5) . . ?
I35 I36 I35 173.15(2) . 2_656 ?
I37 I38 I37 177.46(2) 2_655 . ?
I39A I40A I39A 176.2(5) . 2 ?
I39B I40B I41B 177.4(12) . . ?

loop_
_geom_bond_atom_site_label_1
_geom_bond_atom_site_label_2
_geom_bond_distance
_geom_bond_site_symmetry_2
_geom_bond_publ_flag
Fe1 N2 2.141(4) . ?
Fe1 N18 2.159(4) . ?
Fe1 N25 2.171(5) . ?
Fe1 N9 2.181(4) . ?
Fe1 N14 2.185(5) . ?
Fe1 N30 2.231(5) . ?
N2 C3 1.331(6) . ?
N2 C7 1.333(6) . ?
C3 C4 1.380(7) . ?
C3 N8 1.414(7) . ?
C4 C5 1.388(8) . ?
C5 C6 1.379(8) . ?
C6 C7 1.391(7) . ?
C7 N13 1.400(6) . ?
N8 C12 1.354(7) . ?
N8 N9 1.373(6) . ?
N9 C10 1.330(7) . ?
C10 C11 1.409(8) . ?
C11 C12 1.355(9) . ?
N13 C17 1.360(7) . ?
N13 N14 1.362(6) . ?
N14 C15 1.334(7) . ?
C15 C16 1.392(9) . ?
C16 C17 1.363(9) . ?
N18 C19 1.334(7) . ?
N18 C23 1.348(7) . ?
C19 C20 1.386(8) . ?
C19 N24 1.420(7) . ?
C20 C21 1.384(9) . ?
C21 C22 1.386(8) . ?
C22 C23 1.363(7) . ?
C23 N29 1.409(6) . ?
N24 C28 1.354(7) . ?
N24 N25 1.369(6) . ?
N25 C26 1.329(7) . ?
C26 C27 1.402(8) . ?
C27 C28 1.368(8) . ?
N29 C33 1.355(7) . ?
N29 N30 1.372(6) . ?
N30 C31 1.325(7) . ?
C31 C32 1.413(8) . ?
C32 C33 1.355(8) . ?
I35 I36 2.9194(4) . ?
I37 I38 2.9127(5) . ?
I39A I40A 2.925(10) . ?
I39B I40B 2.933(17) . ?
I40B I41B 2.940(16) . ?

loop_
_geom_hbond_atom_site_label_D
_geom_hbond_atom_site_label_H
_geom_hbond_atom_site_label_A
_geom_hbond_distance_DH
_geom_hbond_distance_HA
_geom_hbond_distance_DA
_geom_hbond_angle_DHA
_geom_hbond_site_symmetry_A
C4 H4 I39A 0.95 3.04 3.932(10) 157.1 3_676
C4 H4 I39B 0.95 3.00 3.88(2) 154.0 3_676
C4 H4 I41B 0.95 2.96 3.830(19) 153.7 4_675
C6 H6 I34 0.95 3.05 3.999(5) 174.6 3_776
C10 H10 I35 0.95 3.11 4.022(6) 161.9 2_656
C11 H11 I37 0.95 3.26 3.933(6) 129.7 3_676
C15 H15 I39A 0.95 3.15 4.100(11) 175.1 3_666
C15 H15 I39B 0.95 3.12 4.06(2) 171.7 3_666
C15 H15 I41B 0.95 3.25 4.19(2) 169.9 4_665
C16 H16 I40A 0.95 3.13 4.038(8) 160.2 1_655
C16 H16 I40B 0.95 3.18 4.10(2) 161.9 1_655
C17 H17 I34 0.95 3.10 4.033(6) 168.0 3_776
C20 H20 I37 0.95 3.08 4.013(5) 166.1 3_666
C21 H21 I38 0.95 3.23 3.905(6) 129.4 3_666
C26 H26 I34 0.95 3.10 3.926(6) 145.9 .
C28 H28 I37 0.95 3.23 4.150(6) 162.6 3_666
C31 H31 I35 0.95 3.06 3.968(6) 160.3 3_676
